data_4340358
loop_
_publ_author_name
'Cucos, Paula'
'Tuna, Floriana'
'Sorace, Lorenzo'
'Matei, Iulia'
'Maxim, Catalin'
'Shova, Sergiu'
'Gheorghe, Ruxandra'
'Caneschi, Andrea'
'Hillebrand, Mihaela'
'Andruh, Marius'

_publ_section_title
;
 Magnetic and luminescent binuclear double-stranded helicates.
;
_journal_issue 14
_journal_name_full 'Inorganic chemistry'
_journal_page_first 7738
_journal_page_last 7747
_journal_paper_doi 10.1021/ic501051q
_journal_volume 53
_journal_year 2014
_chemical_formula_sum 'C65 H65 Co2 N7 O13'
_chemical_formula_weight 1270.10
_chemical_name_systematic
;
 ?
;
_space_group_IT_number 14
_symmetry_cell_setting monoclinic
_symmetry_space_group_name_Hall '-P 2ybc'
_symmetry_space_group_name_H-M 'P 1 21/c 1'
_atom_sites_solution_hydrogens geom
_atom_sites_solution_primary direct
_atom_sites_solution_secondary difmap
_audit_creation_method SHELXL-97
_cell_angle_alpha 90.00
_cell_angle_beta 92.452(4)
_cell_angle_gamma 90.00
_cell_formula_units_Z 4
_cell_length_a 15.0569(7)
_cell_length_b 13.7433(6)
_cell_length_c 30.4285(17)
_cell_measurement_reflns_used 23440
_cell_measurement_temperature 293(2)
_cell_measurement_theta_max 31.94
_cell_measurement_theta_min 1.98
_cell_volume 6290.8(5)
_computing_cell_refinement X-Area
_computing_data_collection X-Area
_computing_data_reduction X-Area
_computing_structure_refinement 'SHELXL-97 (Sheldrick, 1997)'
_computing_structure_solution 'SHELXS-97 (Sheldrick, 1997)'
_diffrn_ambient_temperature 293(2)
_diffrn_measured_fraction_theta_full 0.988
_diffrn_measured_fraction_theta_max 0.988
_diffrn_measurement_device_type 'Stoe-IPDS II'
_diffrn_measurement_method 'omega scans'
_diffrn_radiation_monochromator graphite
_diffrn_radiation_source 'fine-focus sealed tube'
_diffrn_radiation_type MoK\a
_diffrn_radiation_wavelength 0.71073
_diffrn_reflns_av_R_equivalents 0.1020
_diffrn_reflns_av_sigmaI/netI 0.1408
_diffrn_reflns_limit_h_max 19
_diffrn_reflns_limit_h_min -18
_diffrn_reflns_limit_k_max 17
_diffrn_reflns_limit_k_min -16
_diffrn_reflns_limit_l_max 39
_diffrn_reflns_limit_l_min -39
_diffrn_reflns_number 82824
_diffrn_reflns_theta_full 27.50
_diffrn_reflns_theta_max 27.50
_diffrn_reflns_theta_min 2.00
_exptl_absorpt_coefficient_mu 0.596
_exptl_absorpt_correction_T_max 0.925
_exptl_absorpt_correction_T_min 0.836
_exptl_absorpt_correction_type multi-scan
_exptl_absorpt_process_details wingx
_exptl_crystal_colour brown-red
_exptl_crystal_density_diffrn 1.341
_exptl_crystal_density_meas ?
_exptl_crystal_density_method 'not measured'
_exptl_crystal_description prism
_exptl_crystal_F_000 2648
_exptl_crystal_size_max 0.5
_exptl_crystal_size_mid 0.3
_exptl_crystal_size_min 0.1
_refine_diff_density_max 0.388
_refine_diff_density_min -0.214
_refine_diff_density_rms 0.042
_refine_ls_extinction_method none
_refine_ls_goodness_of_fit_ref 0.776
_refine_ls_hydrogen_treatment constr
_refine_ls_matrix_type full
_refine_ls_number_parameters 784
_refine_ls_number_reflns 14293
_refine_ls_number_restraints 0
_refine_ls_restrained_S_all 0.776
_refine_ls_R_factor_all 0.1644
_refine_ls_R_factor_gt 0.0490
_refine_ls_shift/su_max 0.003
_refine_ls_shift/su_mean 0.000
_refine_ls_structure_factor_coef Fsqd
_refine_ls_weighting_details 'calc w=1/[\s^2^(Fo^2^)+(0.0414P)^2^+0.0000P] where P=(Fo^2^+2Fc^2^)/3'
_refine_ls_weighting_scheme calc
_refine_ls_wR_factor_gt 0.0879
_refine_ls_wR_factor_ref 0.1118
_reflns_number_gt 5465
_reflns_number_total 14293
_reflns_threshold_expression >2sigma(I)
_cod_data_source_file ic501051q_si_001.cif
_cod_data_source_block pc7
_cod_depositor_comments
;Adding full bibliography for 4340357--4340359.cif.

The following automatic conversions were performed:

'_exptl_crystal_density_meas' value 'not measured' was changed to '?'
- the value is perceived as not measured.

Automatic conversion script
Id: cif_fix_values 3008 2015-01-20 13:52:24Z robertas 

The following automatic conversions were performed:

'_refine_ls_hydrogen_treatment' value 'constr.' was replaced with the
value 'constr' as specified in the replacement file
'src/cod-tools/trunk/data/replacement-values/replacement_values.lst'.

Automatic conversion script
Id: cif_fix_values 5376 2017-05-30 11:51:03Z andrius 
;
_cod_original_sg_symbol_H-M P21/c
_cod_database_code 4340358

loop_
_symmetry_equiv_pos_as_xyz
'x, y, z'
'-x, y+1/2, -z+1/2'
'-x, -y, -z'
'x, -y-1/2, z-1/2'

loop_
_atom_site_label
_atom_site_type_symbol
_atom_site_fract_x
_atom_site_fract_y
_atom_site_fract_z
_atom_site_U_iso_or_equiv
_atom_site_adp_type
_atom_site_occupancy
_atom_site_symmetry_multiplicity
_atom_site_calc_flag
_atom_site_refinement_flags
C1D C 0.0206(5) 0.6571(7) 0.6574(3) 0.203(4) Uani 1 1 d .
H1D1 H 0.0318 0.5965 0.6430 0.305 Uiso 1 1 calc R
H1D2 H 0.0141 0.7079 0.6358 0.305 Uiso 1 1 calc R
H1D3 H -0.0330 0.6520 0.6732 0.305 Uiso 1 1 calc R
C2D C 0.1530(5) 0.5997(5) 0.6950(2) 0.184(4) Uani 1 1 d .
H2D1 H 0.1391 0.5507 0.6733 0.276 Uiso 1 1 calc R
H2D2 H 0.1456 0.5734 0.7238 0.276 Uiso 1 1 calc R
H2D3 H 0.2134 0.6205 0.6925 0.276 Uiso 1 1 calc R
C3D C 0.0913(5) 0.7604(5) 0.7096(2) 0.121(2) Uani 1 1 d .
H3D H 0.1357 0.7663 0.7316 0.145 Uiso 1 1 calc R
C4D C 0.5029(9) 0.1574(9) 0.6098(5) 0.336(9) Uani 1 1 d .
H4D1 H 0.4424 0.1739 0.6154 0.504 Uiso 1 1 calc R
H4D2 H 0.5377 0.1578 0.6369 0.504 Uiso 1 1 calc R
H4D3 H 0.5048 0.0938 0.5968 0.504 Uiso 1 1 calc R
C5D C 0.4779(8) 0.2934(11) 0.5682(4) 0.367(10) Uani 1 1 d .
H5D1 H 0.4229 0.2803 0.5819 0.551 Uiso 1 1 calc R
H5D2 H 0.4684 0.2916 0.5368 0.551 Uiso 1 1 calc R
H5D3 H 0.4992 0.3566 0.5770 0.551 Uiso 1 1 calc R
C6D C 0.6148(6) 0.2136(10) 0.5728(3) 0.256(7) Uani 1 1 d .
H6D H 0.6273 0.2620 0.5526 0.307 Uiso 1 1 calc R
C7D C 0.2124(6) 0.7115(8) 0.5076(3) 0.260(6) Uani 1 1 d .
H7D1 H 0.2648 0.7384 0.4954 0.390 Uiso 1 1 calc R
H7D2 H 0.1738 0.7633 0.5159 0.390 Uiso 1 1 calc R
H7D3 H 0.1821 0.6711 0.4860 0.390 Uiso 1 1 calc R
C8D C 0.3252(4) 0.6295(5) 0.5552(3) 0.166(3) Uani 1 1 d .
H8D1 H 0.3639 0.6673 0.5377 0.250 Uiso 1 1 calc R
H8D2 H 0.3335 0.5616 0.5492 0.250 Uiso 1 1 calc R
H8D3 H 0.3387 0.6418 0.5858 0.250 Uiso 1 1 calc R
C9D C 0.1683(6) 0.6184(5) 0.5624(3) 0.149(3) Uani 1 1 d .
H9D H 0.1778 0.5775 0.5865 0.179 Uiso 1 1 calc R
N1D N 0.0953(4) 0.6800(4) 0.68823(15) 0.1114(15) Uani 1 1 d .
N2D N 0.5377(4) 0.2264(6) 0.5806(2) 0.145(2) Uani 1 1 d .
N3D N 0.2368(3) 0.6552(3) 0.54492(16) 0.1030(14) Uani 1 1 d .
O1D O 0.0443(3) 0.8272(3) 0.70737(16) 0.1352(16) Uani 1 1 d .
O2D O 0.0907(3) 0.6335(4) 0.5494(2) 0.177(2) Uani 1 1 d .
O3D O 0.6765(3) 0.1742(4) 0.57752(18) 0.175(2) Uani 1 1 d .
C1 C -0.3423(3) -0.6096(3) 0.68070(17) 0.0945(16) Uani 1 1 d .
H1A H -0.3957 -0.6294 0.6648 0.142 Uiso 1 1 calc R
H1B H -0.3439 -0.6316 0.7106 0.142 Uiso 1 1 calc R
H1C H -0.2917 -0.6374 0.6672 0.142 Uiso 1 1 calc R
C2 C -0.7051(6) -0.1157(9) 0.6724(3) 0.295(7) Uani 1 1 d .
H2A H -0.7114 -0.1285 0.7031 0.442 Uiso 1 1 calc R
H2B H -0.7395 -0.1621 0.6553 0.442 Uiso 1 1 calc R
H2C H -0.7259 -0.0512 0.6656 0.442 Uiso 1 1 calc R
C3 C -0.2648(3) -0.4632(3) 0.70112(12) 0.0518(9) Uani 1 1 d .
C4 C -0.1980(3) -0.5104(3) 0.72466(13) 0.0650(11) Uani 1 1 d .
H4 H -0.1986 -0.5780 0.7264 0.078 Uiso 1 1 calc R
C5 C -0.1295(3) -0.4587(3) 0.74591(13) 0.0709(12) Uani 1 1 d .
H5 H -0.0848 -0.4917 0.7618 0.085 Uiso 1 1 calc R
C6 C -0.1277(3) -0.3595(3) 0.74343(12) 0.0632(10) Uani 1 1 d .
H6 H -0.0826 -0.3253 0.7584 0.076 Uiso 1 1 calc R
C7 C -0.1933(2) -0.3082(3) 0.71841(11) 0.0522(9) Uani 1 1 d .
C8 C -0.2628(2) -0.3596(3) 0.69578(11) 0.0483(9) Uani 1 1 d .
C9 C -0.1840(2) -0.2037(3) 0.71650(11) 0.0524(9) Uani 1 1 d .
H9 H -0.1360 -0.1772 0.7326 0.063 Uiso 1 1 calc R
C10 C -0.5937(3) -0.1089(3) 0.62216(17) 0.0794(14) Uani 1 1 d .
C11 C -0.5008(3) -0.1206(3) 0.61825(14) 0.0601(10) Uani 1 1 d .
C12 C -0.4661(3) -0.1091(3) 0.57575(15) 0.0772(13) Uani 1 1 d .
C13 C -0.5249(4) -0.0915(4) 0.53951(18) 0.117(2) Uani 1 1 d .
H13 H -0.5019 -0.0857 0.5117 0.140 Uiso 1 1 calc R
C14 C -0.6151(4) -0.0824(5) 0.5437(2) 0.137(3) Uani 1 1 d .
H14 H -0.6530 -0.0717 0.5192 0.164 Uiso 1 1 calc R
C15 C -0.6485(3) -0.0898(4) 0.5866(2) 0.122(2) Uani 1 1 d .
H15 H -0.7090 -0.0813 0.5903 0.147 Uiso 1 1 calc R
C16 C -0.3725(3) -0.1098(3) 0.56813(15) 0.0770(13) Uani 1 1 d .
H16 H -0.3559 -0.0884 0.5407 0.092 Uiso 1 1 calc R
C17 C -0.2093(2) -0.0420(2) 0.69395(12) 0.0485(9) Uani 1 1 d .
C18 C -0.1222(2) -0.0134(2) 0.68955(12) 0.0522(9) Uani 1 1 d .
H18 H -0.0770 -0.0595 0.6900 0.063 Uiso 1 1 calc R
C19 C -0.1025(2) 0.0850(3) 0.68448(12) 0.0573(10) Uani 1 1 d .
H19 H -0.0438 0.1048 0.6820 0.069 Uiso 1 1 calc R
C20 C -0.1693(3) 0.1525(3) 0.68323(12) 0.0549(9) Uani 1 1 d .
C21 C -0.2562(3) 0.1237(3) 0.68775(13) 0.0635(11) Uani 1 1 d .
H21 H -0.3015 0.1698 0.6875 0.076 Uiso 1 1 calc R
C22 C -0.2757(2) 0.0267(3) 0.69266(13) 0.0597(10) Uani 1 1 d .
H22 H -0.3344 0.0074 0.6951 0.072 Uiso 1 1 calc R
C23 C -0.2189(2) -0.1214(3) 0.58288(12) 0.0530(9) Uani 1 1 d .
C24 C -0.1631(3) -0.1994(3) 0.57942(14) 0.0718(12) Uani 1 1 d .
H24 H -0.1845 -0.2621 0.5834 0.086 Uiso 1 1 calc R
C25 C -0.1865(2) -0.0283(3) 0.57765(12) 0.0569(10) Uani 1 1 d .
H25 H -0.2241 0.0251 0.5798 0.068 Uiso 1 1 calc R
C26 C -0.0971(3) -0.0149(3) 0.56918(12) 0.0605(10) Uani 1 1 d .
H26 H -0.0749 0.0477 0.5659 0.073 Uiso 1 1 calc R
C27 C -0.0423(2) -0.0927(3) 0.56564(13) 0.0588(10) Uani 1 1 d .
C28 C -0.0739(3) -0.1851(3) 0.56998(14) 0.0726(12) Uani 1 1 d .
H28 H -0.0365 -0.2382 0.5667 0.087 Uiso 1 1 calc R
C29 C 0.0935(2) -0.0052(3) 0.57347(15) 0.0604(11) Uani 1 1 d .
C30 C -0.0875(2) 0.2788(2) 0.65010(14) 0.0531(10) Uani 1 1 d .
C31 C -0.0956(2) 0.2530(3) 0.60646(14) 0.0617(11) Uani 1 1 d .
H31 H -0.1440 0.2161 0.5962 0.074 Uiso 1 1 calc R
C32 C -0.0320(2) 0.2820(3) 0.57786(13) 0.0574(10) Uani 1 1 d .
H32 H -0.0371 0.2639 0.5484 0.069 Uiso 1 1 calc R
C33 C 0.0395(2) 0.3378(2) 0.59284(12) 0.0484(9) Uani 1 1 d .
C34 C 0.0464(2) 0.3628(3) 0.63680(13) 0.0599(10) Uani 1 1 d .
H34 H 0.0945 0.4000 0.6472 0.072 Uiso 1 1 calc R
C35 C -0.0170(3) 0.3335(3) 0.66559(13) 0.0604(10) Uani 1 1 d .
H35 H -0.0118 0.3508 0.6951 0.073 Uiso 1 1 calc R
C36 C 0.0953(2) 0.0133(3) 0.61785(14) 0.0617(10) Uani 1 1 d .
H36 H 0.0635 -0.0259 0.6365 0.074 Uiso 1 1 calc R
C37 C 0.1419(3) 0.0510(3) 0.54569(14) 0.0675(11) Uani 1 1 d .
H37 H 0.1413 0.0373 0.5157 0.081 Uiso 1 1 calc R
C38 C 0.1449(2) 0.0906(3) 0.63460(13) 0.0590(10) Uani 1 1 d .
H38 H 0.1455 0.1040 0.6646 0.071 Uiso 1 1 calc R
C39 C 0.1914(2) 0.1275(3) 0.56268(13) 0.0623(10) Uani 1 1 d .
H39 H 0.2239 0.1658 0.5439 0.075 Uiso 1 1 calc R
C40 C 0.1936(2) 0.1484(3) 0.60705(12) 0.0511(9) Uani 1 1 d .
C41 C 0.2843(2) 0.2287(3) 0.66054(12) 0.0544(10) Uani 1 1 d .
H41 H 0.2818 0.1700 0.6756 0.065 Uiso 1 1 calc R
C42 C 0.3343(2) 0.3050(3) 0.68222(12) 0.0538(9) Uani 1 1 d .
C43 C 0.3877(3) 0.2802(3) 0.71983(12) 0.0669(11) Uani 1 1 d .
H43 H 0.3867 0.2166 0.7303 0.080 Uiso 1 1 calc R
C44 C 0.4404(3) 0.3470(4) 0.74108(12) 0.0702(12) Uani 1 1 d .
H44 H 0.4749 0.3296 0.7659 0.084 Uiso 1 1 calc R
C45 C 0.4419(3) 0.4418(3) 0.72520(14) 0.0708(12) Uani 1 1 d .
H45 H 0.4789 0.4872 0.7394 0.085 Uiso 1 1 calc R
C46 C 0.3909(2) 0.4701(3) 0.68958(14) 0.0613(11) Uani 1 1 d .
C47 C 0.3350(2) 0.4024(3) 0.66616(13) 0.0552(10) Uani 1 1 d .
C48 C 0.4470(3) 0.6333(3) 0.69072(19) 0.1116(19) Uani 1 1 d .
H48A H 0.4378 0.6939 0.6755 0.167 Uiso 1 1 calc R
H48B H 0.5074 0.6126 0.6880 0.167 Uiso 1 1 calc R
H48C H 0.4353 0.6419 0.7212 0.167 Uiso 1 1 calc R
C49 C 0.0904(2) 0.3900(2) 0.52441(13) 0.0514(9) Uani 1 1 d .
H49 H 0.0303 0.3928 0.5161 0.062 Uiso 1 1 calc R
C50 C 0.4385(4) 0.4054(6) 0.4291(2) 0.163(3) Uani 1 1 d .
H50A H 0.4988 0.3905 0.4382 0.245 Uiso 1 1 calc R
H50B H 0.4357 0.4696 0.4167 0.245 Uiso 1 1 calc R
H50C H 0.4177 0.3591 0.4074 0.245 Uiso 1 1 calc R
C51 C 0.2960(3) 0.4211(3) 0.45919(14) 0.0685(12) Uani 1 1 d .
C52 C 0.2579(3) 0.4582(3) 0.42148(14) 0.0725(12) Uani 1 1 d .
H52 H 0.2934 0.4738 0.3982 0.087 Uiso 1 1 calc R
C53 C 0.1667(3) 0.4730(3) 0.41721(13) 0.0669(11) Uani 1 1 d .
H53 H 0.1415 0.4989 0.3913 0.080 Uiso 1 1 calc R
C54 C 0.1144(3) 0.4496(3) 0.45080(13) 0.0597(10) Uani 1 1 d .
H54 H 0.0532 0.4577 0.4473 0.072 Uiso 1 1 calc R
C55 C 0.1513(2) 0.4130(2) 0.49113(12) 0.0492(9) Uani 1 1 d .
C56 C 0.2440(3) 0.3982(3) 0.49618(13) 0.0576(10) Uani 1 1 d .
Co1 Co 0.23496(3) 0.35371(4) 0.587414(17) 0.05567(15) Uani 1 1 d .
Co2 Co -0.33400(3) -0.18716(3) 0.654638(17) 0.05342(15) Uani 1 1 d .
N1 N -0.23477(17) -0.1427(2) 0.69499(9) 0.0485(7) Uani 1 1 d .
N2 N -0.3092(2) -0.1367(2) 0.59509(10) 0.0556(8) Uani 1 1 d .
N3 N 0.10970(18) 0.3657(2) 0.56500(9) 0.0492(7) Uani 1 1 d .
N4 N 0.24247(18) 0.2315(2) 0.62285(9) 0.0491(7) Uani 1 1 d .
O1 O -0.6224(2) -0.1229(3) 0.66319(13) 0.1105(12) Uani 1 1 d .
O2 O -0.45300(16) -0.14133(19) 0.65331(8) 0.0653(7) Uani 1 1 d .
O3 O -0.32449(16) -0.32036(17) 0.67064(8) 0.0589(7) Uani 1 1 d .
O4 O -0.33567(18) -0.50631(17) 0.68001(9) 0.0677(7) Uani 1 1 d .
O5 O 0.04634(17) -0.0835(2) 0.55507(10) 0.0792(9) Uani 1 1 d .
O6 O -0.15218(17) 0.25185(17) 0.67953(9) 0.0669(8) Uani 1 1 d .
O7 O 0.28667(17) 0.43325(18) 0.63228(9) 0.0673(7) Uani 1 1 d .
O8 O 0.28483(16) 0.3635(2) 0.53160(8) 0.0726(8) Uani 1 1 d .
O9 O 0.38872(19) 0.5619(2) 0.67220(11) 0.0873(9) Uani 1 1 d .
O10 O 0.3843(2) 0.4010(3) 0.46582(11) 0.1168(13) Uani 1 1 d .

loop_
_atom_site_aniso_label
_atom_site_aniso_U_11
_atom_site_aniso_U_22
_atom_site_aniso_U_33
_atom_site_aniso_U_23
_atom_site_aniso_U_13
_atom_site_aniso_U_12
C1D 0.159(7) 0.316(12) 0.134(7) -0.043(7) 0.001(6) 0.026(7)
C2D 0.250(9) 0.177(7) 0.124(6) -0.014(5) -0.008(6) 0.114(7)
C3D 0.139(6) 0.110(5) 0.115(5) -0.005(4) 0.011(4) 0.000(5)
C4D 0.334(17) 0.201(12) 0.49(2) -0.036(13) 0.218(17) -0.042(11)
C5D 0.300(15) 0.52(2) 0.280(14) 0.072(14) -0.018(11) 0.279(17)
C6D 0.104(7) 0.47(2) 0.193(10) -0.066(10) 0.011(7) 0.106(9)
C7D 0.185(8) 0.394(16) 0.196(9) 0.149(10) -0.048(7) -0.002(9)
C8D 0.075(4) 0.154(6) 0.265(9) 0.025(6) -0.044(5) -0.009(4)
C9D 0.123(6) 0.103(5) 0.222(9) -0.008(5) 0.012(6) 0.002(5)
N1D 0.158(5) 0.098(4) 0.078(3) -0.010(3) 0.003(3) 0.040(3)
N2D 0.080(4) 0.207(7) 0.148(5) -0.025(4) 0.003(3) 0.035(4)
N3D 0.064(3) 0.128(4) 0.117(4) 0.026(3) -0.006(2) -0.016(3)
O1D 0.122(3) 0.082(3) 0.201(5) -0.004(3) -0.008(3) 0.041(2)
O2D 0.074(3) 0.160(4) 0.297(7) -0.063(4) 0.008(3) 0.010(3)
O3D 0.109(4) 0.226(5) 0.191(5) 0.046(4) 0.022(3) 0.067(4)
C1 0.102(4) 0.044(3) 0.138(5) 0.003(3) -0.001(3) -0.009(2)
C2 0.224(10) 0.489(19) 0.178(9) 0.120(10) 0.090(8) 0.212(12)
C3 0.061(3) 0.039(2) 0.056(2) 0.0048(19) 0.013(2) 0.001(2)
C4 0.083(3) 0.045(2) 0.069(3) 0.014(2) 0.012(2) 0.012(2)
C5 0.082(3) 0.063(3) 0.066(3) 0.016(2) -0.013(2) 0.016(2)
C6 0.072(3) 0.057(3) 0.059(2) 0.013(2) -0.010(2) 0.007(2)
C7 0.057(2) 0.047(2) 0.053(2) 0.0086(19) 0.0022(19) 0.0015(19)
C8 0.051(2) 0.042(2) 0.052(2) 0.0093(18) 0.0101(18) 0.0060(18)
C9 0.053(2) 0.054(3) 0.050(2) 0.0050(19) -0.0015(18) -0.0033(19)
C10 0.049(3) 0.094(3) 0.096(4) 0.039(3) 0.006(3) 0.011(2)
C11 0.051(2) 0.056(3) 0.073(3) 0.019(2) 0.002(2) 0.0044(19)
C12 0.049(3) 0.097(3) 0.085(3) 0.039(3) -0.003(2) 0.002(2)
C13 0.078(4) 0.168(6) 0.103(4) 0.060(4) -0.010(3) -0.006(4)
C14 0.074(4) 0.200(7) 0.134(6) 0.078(5) -0.027(4) -0.007(4)
C15 0.059(3) 0.164(6) 0.143(6) 0.082(5) 0.005(4) 0.015(3)
C16 0.067(3) 0.092(3) 0.073(3) 0.024(2) 0.008(2) -0.008(2)
C17 0.052(2) 0.037(2) 0.057(2) 0.0027(17) -0.0001(18) 0.0005(18)
C18 0.051(2) 0.038(2) 0.068(3) 0.0018(18) -0.0001(19) 0.0050(17)
C19 0.052(2) 0.046(2) 0.074(3) 0.001(2) 0.009(2) -0.0042(19)
C20 0.062(3) 0.041(2) 0.063(2) 0.0000(19) 0.0171(19) -0.0003(19)
C21 0.051(2) 0.043(3) 0.097(3) 0.007(2) 0.016(2) 0.0047(18)
C22 0.048(2) 0.049(3) 0.083(3) 0.010(2) 0.008(2) -0.0042(19)
C23 0.047(2) 0.056(3) 0.056(2) -0.0005(19) 0.0013(18) -0.0023(19)
C24 0.062(3) 0.048(3) 0.104(4) -0.006(2) -0.001(2) -0.004(2)
C25 0.055(3) 0.051(3) 0.065(3) -0.001(2) 0.008(2) 0.0064(19)
C26 0.062(3) 0.047(2) 0.073(3) -0.010(2) 0.015(2) -0.011(2)
C27 0.050(3) 0.054(3) 0.073(3) -0.019(2) 0.006(2) -0.005(2)
C28 0.052(3) 0.056(3) 0.109(4) -0.014(2) 0.004(2) 0.005(2)
C29 0.043(2) 0.058(3) 0.080(3) -0.019(2) 0.008(2) -0.0029(19)
C30 0.057(2) 0.035(2) 0.069(3) 0.0036(19) 0.015(2) 0.0017(18)
C31 0.052(2) 0.053(2) 0.080(3) 0.000(2) 0.000(2) -0.0085(19)
C32 0.056(2) 0.058(3) 0.058(2) 0.0029(19) 0.000(2) -0.0068(19)
C33 0.048(2) 0.042(2) 0.055(2) 0.0064(17) 0.0033(18) 0.0017(17)
C34 0.058(2) 0.057(2) 0.065(3) -0.001(2) 0.008(2) -0.011(2)
C35 0.071(3) 0.049(3) 0.061(2) -0.0042(19) 0.010(2) -0.004(2)
C36 0.059(3) 0.055(3) 0.072(3) -0.003(2) 0.015(2) -0.010(2)
C37 0.059(3) 0.083(3) 0.060(3) -0.015(2) 0.000(2) -0.008(2)
C38 0.060(2) 0.060(3) 0.057(2) -0.002(2) 0.004(2) -0.006(2)
C39 0.065(3) 0.065(3) 0.057(3) 0.001(2) 0.004(2) -0.010(2)
C40 0.042(2) 0.051(2) 0.060(2) 0.002(2) -0.0044(18) 0.0026(18)
C41 0.050(2) 0.053(2) 0.060(3) 0.0127(19) 0.001(2) -0.0029(18)
C42 0.046(2) 0.063(3) 0.052(2) 0.004(2) -0.0008(18) -0.0120(19)
C43 0.066(3) 0.080(3) 0.055(3) 0.009(2) -0.006(2) -0.002(2)
C44 0.060(3) 0.106(4) 0.044(2) 0.002(2) -0.0106(19) -0.005(3)
C45 0.057(3) 0.084(3) 0.071(3) -0.015(3) -0.009(2) -0.006(2)
C46 0.051(2) 0.061(3) 0.071(3) -0.007(2) -0.005(2) -0.006(2)
C47 0.041(2) 0.067(3) 0.057(2) -0.003(2) 0.0005(19) -0.0023(19)
C48 0.089(4) 0.069(3) 0.174(6) -0.010(3) -0.034(3) -0.027(3)
C49 0.050(2) 0.041(2) 0.063(3) 0.0030(18) -0.006(2) 0.0005(17)
C50 0.069(4) 0.311(10) 0.112(5) 0.043(5) 0.023(4) -0.010(5)
C51 0.056(3) 0.092(3) 0.059(3) 0.009(2) 0.004(2) -0.016(2)
C52 0.077(3) 0.083(3) 0.058(3) 0.015(2) 0.009(2) -0.014(2)
C53 0.082(3) 0.065(3) 0.053(3) 0.012(2) 0.000(2) 0.007(2)
C54 0.063(3) 0.054(2) 0.062(3) 0.001(2) -0.005(2) 0.0103(19)
C55 0.053(2) 0.043(2) 0.051(2) 0.0025(17) 0.0020(19) 0.0004(17)
C56 0.055(2) 0.059(2) 0.059(3) 0.004(2) -0.005(2) -0.0049(19)
Co1 0.0499(3) 0.0607(3) 0.0556(3) 0.0113(3) -0.0076(2) -0.0071(3)
Co2 0.0502(3) 0.0450(3) 0.0645(3) 0.0106(3) -0.0045(2) -0.0014(2)
N1 0.0491(17) 0.0432(18) 0.0529(18) 0.0052(15) -0.0011(14) -0.0025(14)
N2 0.0480(19) 0.057(2) 0.061(2) 0.0078(16) -0.0029(16) -0.0003(15)
N3 0.0489(18) 0.0468(18) 0.0518(19) 0.0057(15) 0.0010(15) -0.0044(14)
N4 0.0454(17) 0.0525(19) 0.0488(19) 0.0056(15) -0.0043(15) -0.0049(14)
O1 0.063(2) 0.154(3) 0.117(3) 0.041(3) 0.033(2) 0.030(2)
O2 0.0561(16) 0.0769(18) 0.0625(17) 0.0111(15) -0.0007(13) 0.0115(14)
O3 0.0584(16) 0.0427(15) 0.0743(17) 0.0083(13) -0.0107(13) -0.0007(12)
O4 0.0760(19) 0.0379(16) 0.089(2) 0.0034(14) 0.0057(16) -0.0053(13)
O5 0.0532(18) 0.074(2) 0.112(2) -0.0411(17) 0.0178(16) -0.0127(14)
O6 0.0709(18) 0.0361(15) 0.096(2) -0.0005(14) 0.0364(16) -0.0014(13)
O7 0.0670(17) 0.0569(17) 0.0758(19) 0.0052(14) -0.0237(15) -0.0076(13)
O8 0.0505(16) 0.108(2) 0.0593(17) 0.0220(16) -0.0002(13) -0.0013(15)
O9 0.080(2) 0.062(2) 0.118(3) -0.0050(18) -0.0267(18) -0.0120(16)
O10 0.050(2) 0.222(4) 0.079(2) 0.035(2) 0.0106(17) -0.012(2)

loop_
_atom_type_symbol
_atom_type_description
_atom_type_scat_dispersion_real
_atom_type_scat_dispersion_imag
_atom_type_scat_source
C C 0.0033 0.0016 'International Tables Vol C Tables 4.2.6.8 and 6.1.1.4'
H H 0.0000 0.0000 'International Tables Vol C Tables 4.2.6.8 and 6.1.1.4'
Co Co 0.3494 0.9721 'International Tables Vol C Tables 4.2.6.8 and 6.1.1.4'
N N 0.0061 0.0033 'International Tables Vol C Tables 4.2.6.8 and 6.1.1.4'
O O 0.0106 0.0060 'International Tables Vol C Tables 4.2.6.8 and 6.1.1.4'

loop_
_geom_angle_atom_site_label_1
_geom_angle_atom_site_label_2
_geom_angle_atom_site_label_3
_geom_angle
O1D C3D N1D 133.9(7)
O3D C6D N2D 151.1(14)
O2D C9D N3D 124.5(8)
C3D N1D C2D 129.7(6)
C3D N1D C1D 117.2(6)
C2D N1D C1D 112.0(6)
C6D N2D C5D 133.6(12)
C6D N2D C4D 114.2(10)
C5D N2D C4D 112.1(9)
C9D N3D C8D 125.4(6)
C9D N3D C7D 111.4(6)
C8D N3D C7D 122.1(6)
O4 C3 C4 125.7(3)
O4 C3 C8 113.6(3)
C4 C3 C8 120.7(4)
C3 C4 C5 120.9(4)
C6 C5 C4 120.1(4)
C5 C6 C7 120.9(4)
C6 C7 C8 120.0(3)
C6 C7 C9 116.8(3)
C8 C7 C9 123.2(3)
O3 C8 C7 125.1(3)
O3 C8 C3 117.6(3)
C7 C8 C3 117.3(3)
N1 C9 C7 127.5(3)
O1 C10 C15 123.8(4)
O1 C10 C11 114.6(4)
C15 C10 C11 121.5(5)
O2 C11 C10 118.2(4)
O2 C11 C12 124.1(4)
C10 C11 C12 117.7(4)
C13 C12 C11 119.3(4)
C13 C12 C16 117.6(4)
C11 C12 C16 123.1(4)
C14 C13 C12 122.3(5)
C13 C14 C15 117.9(5)
C10 C15 C14 121.2(5)
N2 C16 C12 127.2(4)
C22 C17 C18 119.6(3)
C22 C17 N1 117.9(3)
C18 C17 N1 122.1(3)
C17 C18 C19 119.6(3)
C20 C19 C18 120.0(3)
C19 C20 C21 120.2(3)
C19 C20 O6 121.9(3)
C21 C20 O6 117.9(3)
C22 C21 C20 119.7(3)
C21 C22 C17 120.8(3)
C24 C23 C25 119.7(4)
C24 C23 N2 119.7(3)
C25 C23 N2 120.4(3)
C23 C24 C28 120.3(4)
C23 C25 C26 119.5(3)
C27 C26 C25 120.4(4)
C26 C27 C28 120.7(4)
C26 C27 O5 122.6(4)
C28 C27 O5 116.6(3)
C27 C28 C24 119.4(4)
C36 C29 C37 120.8(4)
C36 C29 O5 121.7(4)
C37 C29 O5 117.4(4)
C35 C30 C31 120.7(4)
C35 C30 O6 118.4(4)
C31 C30 O6 120.9(3)
C30 C31 C32 119.9(4)
C31 C32 C33 120.2(4)
C34 C33 C32 118.9(3)
C34 C33 N3 118.6(3)
C32 C33 N3 122.4(3)
C33 C34 C35 121.0(4)
C30 C35 C34 119.2(4)
C29 C36 C38 119.5(4)
C39 C37 C29 119.4(4)
C36 C38 C40 120.5(4)
C37 C39 C40 121.1(4)
C39 C40 C38 118.8(3)
C39 C40 N4 119.1(3)
C38 C40 N4 122.1(3)
N4 C41 C42 128.0(3)
C43 C42 C47 119.5(3)
C43 C42 C41 117.7(4)
C47 C42 C41 122.7(3)
C44 C43 C42 121.5(4)
C43 C44 C45 119.1(4)
C46 C45 C44 121.9(4)
C45 C46 O9 125.1(4)
C45 C46 C47 120.9(4)
O9 C46 C47 113.9(3)
O7 C47 C42 124.3(3)
O7 C47 C46 118.6(4)
C42 C47 C46 117.1(3)
N3 C49 C55 127.3(3)
C52 C51 O10 125.0(4)
C52 C51 C56 121.3(4)
O10 C51 C56 113.6(4)
C51 C52 C53 120.9(4)
C54 C53 C52 119.9(4)
C53 C54 C55 121.2(4)
C56 C55 C54 119.6(4)
C56 C55 C49 123.5(3)
C54 C55 C49 116.9(3)
O8 C56 C55 124.7(4)
O8 C56 C51 118.3(3)
C55 C56 C51 117.0(3)
O7 Co1 O8 116.13(12)
O7 Co1 N3 123.79(12)
O8 Co1 N3 95.37(11)
O7 Co1 N4 94.83(11)
O8 Co1 N4 121.98(12)
N3 Co1 N4 106.64(11)
O3 Co2 O2 112.72(11)
O3 Co2 N1 95.23(11)
O2 Co2 N1 126.51(12)
O3 Co2 N2 123.68(12)
O2 Co2 N2 94.51(12)
N1 Co2 N2 106.85(12)
C9 N1 C17 118.9(3)
C9 N1 Co2 121.7(2)
C17 N1 Co2 118.4(2)
C16 N2 C23 118.4(3)
C16 N2 Co2 121.3(3)
C23 N2 Co2 120.1(2)
C49 N3 C33 119.3(3)
C49 N3 Co1 121.2(2)
C33 N3 Co1 119.2(2)
C41 N4 C40 120.1(3)
C41 N4 Co1 121.5(2)
C40 N4 Co1 118.3(2)
C2 O1 C10 122.6(5)
C11 O2 Co2 125.6(3)
C8 O3 Co2 126.7(2)
C3 O4 C1 118.9(3)
C27 O5 C29 117.0(3)
C20 O6 C30 116.5(3)
C47 O7 Co1 125.5(2)
C56 O8 Co1 125.1(3)
C46 O9 C48 118.8(3)
C51 O10 C50 117.8(4)

loop_
_geom_bond_atom_site_label_1
_geom_bond_atom_site_label_2
_geom_bond_distance
C1D N1D 1.468(8)
C2D N1D 1.414(7)
C3D O1D 1.160(7)
C3D N1D 1.284(7)
C4D N2D 1.415(11)
C5D N2D 1.331(10)
C6D O3D 1.079(9)
C6D N2D 1.208(8)
C7D N3D 1.410(8)
C8D N3D 1.400(6)
C9D O2D 1.236(7)
C9D N3D 1.284(8)
C1 O4 1.423(4)
C2 O1 1.291(8)
C3 O4 1.358(4)
C3 C4 1.373(5)
C3 C8 1.432(5)
C4 C5 1.389(5)
C5 C6 1.366(5)
C6 C7 1.410(5)
C7 C8 1.416(5)
C7 C9 1.445(5)
C8 O3 1.296(4)
C9 N1 1.293(4)
C10 O1 1.352(5)
C10 C15 1.358(6)
C10 C11 1.419(5)
C11 O2 1.292(4)
C11 C12 1.424(6)
C12 C13 1.405(6)
C12 C16 1.439(6)
C13 C14 1.375(7)
C14 C15 1.423(7)
C16 N2 1.285(5)
C17 C22 1.374(5)
C17 C18 1.381(5)
C17 N1 1.438(4)
C18 C19 1.395(5)
C19 C20 1.368(5)
C20 C21 1.380(5)
C20 O6 1.395(4)
C21 C22 1.374(5)
C23 C24 1.369(5)
C23 C25 1.381(5)
C23 N2 1.440(4)
C24 C28 1.398(5)
C25 C26 1.394(5)
C26 C27 1.358(5)
C27 C28 1.365(5)
C27 O5 1.392(4)
C29 C36 1.373(5)
C29 C37 1.377(5)
C29 O5 1.394(4)
C30 C35 1.368(5)
C30 C31 1.375(5)
C30 O6 1.401(4)
C31 C32 1.381(5)
C32 C33 1.382(5)
C33 C34 1.381(5)
C33 N3 1.435(4)
C34 C35 1.383(5)
C36 C38 1.384(5)
C37 C39 1.377(5)
C38 C40 1.388(5)
C39 C40 1.379(5)
C40 N4 1.431(4)
C41 N4 1.285(4)
C41 C42 1.436(5)
C42 C43 1.411(5)
C42 C47 1.425(5)
C43 C44 1.359(5)
C44 C45 1.390(6)
C45 C46 1.358(5)
C46 O9 1.368(5)
C46 C47 1.425(5)
C47 O7 1.307(4)
C48 O9 1.417(5)
C49 N3 1.300(4)
C49 C55 1.430(5)
C50 O10 1.412(6)
C51 C52 1.360(5)
C51 O10 1.365(5)
C51 C56 1.433(5)
C52 C53 1.389(5)
C53 C54 1.355(5)
C54 C55 1.418(5)
C55 C56 1.413(5)
C56 O8 1.308(4)
Co1 O7 1.890(2)
Co1 O8 1.891(3)
Co1 N3 1.985(3)
Co1 N4 1.996(3)
Co2 O3 1.898(2)
Co2 O2 1.898(2)
Co2 N1 1.989(3)
Co2 N2 1.990(3)
